data_7006377
loop_
_publ_author_name
'Adams, Harry'
'Alsindi, Wassim Z.'
'Davies, Graham M.'
'Duriska, Martin B.'
'Easun, Timothy L.'
'Fenton, Hazel E.'
'Herrera, Juan-Manuel'
'George, Michael W.'
'Ronayne, Kate L.'
'Sun, Xue-Zhong'
'Towrie, Michael'
'Ward, Michael D.'

_publ_section_title
;
 New members of the [Ru(diimine)(CN)(4)](2-) family: structural,
 electrochemical and photophysical properties.
;
_journal_issue 1
_journal_name_full 'Dalton transactions (Cambridge, England : 2003)'
_journal_page_first 39
_journal_page_last 50
_journal_paper_doi 10.1039/b509042c
_journal_year 2006
_chemical_formula_sum 'C20 H16 K2 N7 O1.5 Ru'
_chemical_formula_weight 557.67
_chemical_name_systematic
;
?
;
_space_group_IT_number 15
_symmetry_cell_setting monoclinic
_symmetry_space_group_name_Hall '-I 2ya'
_symmetry_space_group_name_H-M 'I 1 2/a 1'
_atom_sites_solution_hydrogens geom
_atom_sites_solution_primary direct
_atom_sites_solution_secondary difmap
_audit_creation_method SHELXL-97
_cell_angle_alpha 90.00
_cell_angle_beta 105.468(3)
_cell_angle_gamma 90.00
_cell_formula_units_Z 8
_cell_length_a 17.648(3)
_cell_length_b 8.9779(16)
_cell_length_c 29.053(6)
_cell_measurement_temperature 173(2)
_cell_volume 4436.5(14)
_computing_structure_refinement 'SHELXL-97 (Sheldrick, 1997)'
_computing_structure_solution 'SHELXS-97 (Sheldrick, 1990)'
_diffrn_ambient_temperature 173(2)
_diffrn_measured_fraction_theta_full 0.965
_diffrn_measured_fraction_theta_max 0.965
_diffrn_measurement_device_type 'Bruker smart1000'
_diffrn_measurement_method '\w scans'
_diffrn_radiation_monochromator graphite
_diffrn_radiation_source 'fine-focus sealed tube'
_diffrn_radiation_type MoK\a
_diffrn_radiation_wavelength 0.71073
_diffrn_reflns_av_R_equivalents 0.0650
_diffrn_reflns_av_sigmaI/netI 0.1029
_diffrn_reflns_limit_h_max 22
_diffrn_reflns_limit_h_min -22
_diffrn_reflns_limit_k_max 11
_diffrn_reflns_limit_k_min -11
_diffrn_reflns_limit_l_max 37
_diffrn_reflns_limit_l_min -37
_diffrn_reflns_number 14915
_diffrn_reflns_theta_full 27.56
_diffrn_reflns_theta_max 27.56
_diffrn_reflns_theta_min 1.45
_exptl_absorpt_coefficient_mu 1.112
_exptl_absorpt_correction_T_max 0.81
_exptl_absorpt_correction_T_min 0.70
_exptl_absorpt_correction_type multi-scan
_exptl_absorpt_process_details sadabs
_exptl_crystal_colour yellow
_exptl_crystal_density_diffrn 1.670
_exptl_crystal_density_method 'not measured'
_exptl_crystal_description block
_exptl_crystal_F_000 2232
_exptl_crystal_size_max 0.3
_exptl_crystal_size_mid 0.2
_exptl_crystal_size_min 0.1
_refine_diff_density_max 1.167
_refine_diff_density_min -0.916
_refine_diff_density_rms 0.133
_refine_ls_extinction_method none
_refine_ls_goodness_of_fit_ref 1.105
_refine_ls_hydrogen_treatment mixed
_refine_ls_matrix_type full
_refine_ls_number_parameters 285
_refine_ls_number_reflns 4950
_refine_ls_number_restraints 0
_refine_ls_restrained_S_all 1.105
_refine_ls_R_factor_all 0.0998
_refine_ls_R_factor_gt 0.0586
_refine_ls_shift/su_max 0.001
_refine_ls_shift/su_mean 0.000
_refine_ls_structure_factor_coef Fsqd
_refine_ls_weighting_details 'calc w=1/[\s^2^(Fo^2^)+(0.0000P)^2^+19.4700P] where P=(Fo^2^+2Fc^2^)/3'
_refine_ls_weighting_scheme calc
_refine_ls_wR_factor_gt 0.1269
_refine_ls_wR_factor_ref 0.1476
_reflns_number_gt 3269
_reflns_number_total 4950
_reflns_threshold_expression >2sigma(I)
_cod_data_source_file b509042c.txt
_cod_data_source_block md21a
_cod_depositor_comments
;
The following automatic conversions were performed:
'_symmetry_cell_setting' value 'Monoclinic' changed to 'monoclinic'
according to '/home/saulius/struct/CIF-dictionaries/cif_core.dic'
dictionary named 'cif_core.dic' version 2.4.1 from 2010-06-29.

Automatic conversion script
Id: cif_fix_enum 1527 2010-12-29 10:47:43Z saulius 
;
_cod_original_sg_symbol_H-M I2/a
_cod_original_formula_sum 'C20 H16 K2 N7 O1.50 Ru'
_cod_database_code 7006377

loop_
_symmetry_equiv_pos_as_xyz
'x, y, z'
'-x+1/2, y, -z'
'x+1/2, y+1/2, z+1/2'
'-x+1, y+1/2, -z+1/2'
'-x, -y, -z'
'x-1/2, -y, z'
'-x+1/2, -y+1/2, -z+1/2'
'x, -y+1/2, z+1/2'

loop_
_atom_site_label
_atom_site_type_symbol
_atom_site_fract_x
_atom_site_fract_y
_atom_site_fract_z
_atom_site_U_iso_or_equiv
_atom_site_adp_type
_atom_site_occupancy
_atom_site_symmetry_multiplicity
_atom_site_calc_flag
_atom_site_refinement_flags
_atom_site_disorder_assembly
_atom_site_disorder_group
Ru1 Ru 0.01986(3) 0.40696(5) 0.136515(15) 0.02999(15) Uani 1 1 d . . .
K1 K 0.18418(8) 0.89575(17) 0.23485(6) 0.0489(4) Uani 1 1 d . . .
K2 K 0.04469(9) 0.57373(17) 0.28085(6) 0.0500(4) Uani 1 1 d . . .
C1 C 0.0662(4) 0.2188(8) 0.1659(2) 0.0370(14) Uani 1 1 d . . .
N1 N 0.0944(3) 0.1085(7) 0.1824(2) 0.0500(14) Uani 1 1 d . . .
C2 C 0.1062(3) 0.5254(7) 0.1830(2) 0.0339(13) Uani 1 1 d . . .
N2 N 0.1526(3) 0.5928(6) 0.21067(18) 0.0445(13) Uani 1 1 d . . .
C3 C -0.0715(4) 0.2901(7) 0.0925(2) 0.0386(14) Uani 1 1 d . . .
N3 N -0.1235(3) 0.2277(7) 0.0678(2) 0.0599(17) Uani 1 1 d . . .
C4 C -0.0387(3) 0.4085(6) 0.1858(2) 0.0345(13) Uani 1 1 d . . .
N4 N -0.0698(3) 0.3941(6) 0.21588(19) 0.0480(14) Uani 1 1 d . . .
N11 N 0.0799(3) 0.3967(6) 0.08300(16) 0.0354(11) Uani 1 1 d . . .
C12 C 0.0797(3) 0.5196(8) 0.0569(2) 0.0372(14) Uani 1 1 d . . .
C13 C 0.1164(4) 0.5247(9) 0.0201(2) 0.0522(19) Uani 1 1 d . . .
H13 H 0.1166 0.6120 0.0029 0.063 Uiso 1 1 calc R . .
C14 C 0.1526(4) 0.3970(10) 0.0096(2) 0.060(2) Uani 1 1 d . . .
H14 H 0.1766 0.3972 -0.0153 0.071 Uiso 1 1 calc R . .
C15 C 0.1530(4) 0.2701(10) 0.0361(2) 0.0544(19) Uani 1 1 d . . .
H15 H 0.1775 0.1837 0.0298 0.065 Uiso 1 1 calc R . .
C16 C 0.1161(3) 0.2743(9) 0.0724(2) 0.0459(17) Uani 1 1 d . . .
H16 H 0.1161 0.1886 0.0904 0.055 Uiso 1 1 calc R . .
N21 N -0.0100(3) 0.6200(6) 0.09936(15) 0.0325(11) Uani 1 1 d . . .
C22 C -0.0531(3) 0.7332(7) 0.1096(2) 0.0364(14) Uani 1 1 d . . .
C23 C -0.0499(4) 0.8754(8) 0.0923(2) 0.0477(17) Uani 1 1 d . . .
H23 H -0.0792 0.9519 0.1007 0.057 Uiso 1 1 calc R . .
C24 C -0.0025(4) 0.9026(9) 0.0622(2) 0.0566(19) Uani 1 1 d . . .
H24 H 0.0004 0.9978 0.0502 0.068 Uiso 1 1 calc R . .
C25 C 0.0400(4) 0.7893(8) 0.0503(2) 0.0477(17) Uani 1 1 d . . .
H25 H 0.0716 0.8062 0.0298 0.057 Uiso 1 1 calc R . .
C26 C 0.0353(3) 0.6486(7) 0.06898(19) 0.0363(14) Uani 1 1 d . . .
N31 N -0.1075(3) 0.7973(6) 0.1746(2) 0.0491(14) Uani 1 1 d . . .
C32 C -0.1103(3) 0.7030(7) 0.1374(2) 0.0332(13) Uani 1 1 d . . .
C33 C -0.1681(3) 0.5953(7) 0.1236(2) 0.0397(14) Uani 1 1 d . . .
H33 H -0.1679 0.5312 0.0985 0.048 Uiso 1 1 calc R . .
C34 C -0.2257(4) 0.5837(8) 0.1473(2) 0.0455(16) Uani 1 1 d . . .
H34 H -0.2655 0.5132 0.1380 0.055 Uiso 1 1 calc R . .
C35 C -0.2235(4) 0.6779(8) 0.1849(3) 0.0505(18) Uani 1 1 d . . .
H35 H -0.2620 0.6738 0.2014 0.061 Uiso 1 1 calc R . .
C36 C -0.1631(5) 0.7779(9) 0.1974(3) 0.060(2) Uani 1 1 d . . .
H36 H -0.1605 0.8374 0.2240 0.072 Uiso 1 1 calc R . .
C100 C 0.2585(6) 0.6198(14) 0.3713(3) 0.116(4) Uani 1 1 d . . .
H10A H 0.2330 0.5557 0.3890 0.173 Uiso 1 1 calc R . .
H10B H 0.2828 0.7014 0.3912 0.173 Uiso 1 1 calc R . .
H10C H 0.2979 0.5646 0.3613 0.173 Uiso 1 1 calc R . .
O100 O 0.7500 0.0523(10) 0.0000 0.107(3) Uani 1 2 d S . .
O101 O 0.2040(4) 0.6738(8) 0.3319(3) 0.103(2) Uani 1 1 d . . .

loop_
_atom_site_aniso_label
_atom_site_aniso_U_11
_atom_site_aniso_U_22
_atom_site_aniso_U_33
_atom_site_aniso_U_23
_atom_site_aniso_U_13
_atom_site_aniso_U_12
Ru1 0.0302(3) 0.0324(3) 0.0286(2) 0.0028(2) 0.00978(17) 0.0014(2)
K1 0.0385(8) 0.0412(9) 0.0643(9) 0.0022(7) 0.0090(7) 0.0057(7)
K2 0.0465(8) 0.0432(9) 0.0651(10) -0.0042(7) 0.0231(7) -0.0003(7)
C1 0.041(3) 0.041(4) 0.034(3) -0.003(3) 0.017(3) -0.007(3)
N1 0.054(3) 0.044(4) 0.056(3) 0.011(3) 0.022(3) 0.011(3)
C2 0.037(3) 0.037(4) 0.031(3) 0.007(3) 0.015(3) 0.014(3)
N2 0.041(3) 0.048(4) 0.043(3) -0.007(3) 0.008(2) -0.003(3)
C3 0.046(4) 0.038(4) 0.036(3) 0.010(3) 0.018(3) 0.008(3)
N3 0.051(4) 0.054(4) 0.064(4) 0.004(3) -0.004(3) -0.014(3)
C4 0.039(3) 0.023(3) 0.043(3) 0.001(3) 0.014(3) 0.006(3)
N4 0.049(3) 0.047(4) 0.053(3) 0.010(3) 0.024(3) 0.010(3)
N11 0.032(3) 0.038(3) 0.037(3) 0.000(2) 0.010(2) -0.003(2)
C12 0.022(3) 0.054(4) 0.035(3) 0.004(3) 0.006(2) -0.001(3)
C13 0.040(4) 0.081(6) 0.037(3) 0.015(4) 0.013(3) -0.004(4)
C14 0.043(4) 0.107(7) 0.032(3) -0.003(4) 0.015(3) 0.006(4)
C15 0.043(4) 0.080(6) 0.040(4) -0.009(4) 0.011(3) 0.008(4)
C16 0.034(3) 0.062(5) 0.042(4) -0.008(3) 0.011(3) 0.003(3)
N21 0.026(2) 0.045(3) 0.027(2) 0.005(2) 0.0063(18) -0.002(2)
C22 0.034(3) 0.039(4) 0.034(3) 0.011(3) 0.006(2) -0.002(3)
C23 0.053(4) 0.042(4) 0.047(4) 0.009(3) 0.011(3) 0.003(3)
C24 0.063(5) 0.048(5) 0.056(4) 0.016(4) 0.013(4) -0.010(4)
C25 0.044(4) 0.057(5) 0.043(4) 0.017(3) 0.013(3) -0.004(3)
C26 0.031(3) 0.048(4) 0.028(3) 0.007(3) 0.004(2) -0.006(3)
N31 0.055(4) 0.040(3) 0.059(4) -0.003(3) 0.027(3) -0.007(3)
C32 0.034(3) 0.030(3) 0.034(3) 0.010(3) 0.007(2) 0.006(3)
C33 0.033(3) 0.042(4) 0.041(3) 0.005(3) 0.004(3) 0.006(3)
C34 0.032(3) 0.047(4) 0.056(4) 0.012(3) 0.009(3) 0.000(3)
C35 0.041(4) 0.050(5) 0.068(5) 0.006(4) 0.027(3) 0.007(3)
C36 0.075(5) 0.047(5) 0.069(5) -0.011(4) 0.039(4) -0.003(4)
C100 0.084(7) 0.204(14) 0.057(5) -0.014(7) 0.017(5) 0.012(8)
O100 0.121(8) 0.073(7) 0.100(7) 0.000 -0.020(6) 0.000
O101 0.077(4) 0.103(6) 0.110(5) -0.022(4) -0.010(4) 0.003(4)

loop_
_atom_type_symbol
_atom_type_description
_atom_type_scat_dispersion_real
_atom_type_scat_dispersion_imag
_atom_type_scat_source
C C 0.0033 0.0016 'International Tables Vol C Tables 4.2.6.8 and 6.1.1.4'
H H 0.0000 0.0000 'International Tables Vol C Tables 4.2.6.8 and 6.1.1.4'
N N 0.0061 0.0033 'International Tables Vol C Tables 4.2.6.8 and 6.1.1.4'
K K 0.2009 0.2494 'International Tables Vol C Tables 4.2.6.8 and 6.1.1.4'
Ru Ru -1.2594 0.8363 'International Tables Vol C Tables 4.2.6.8 and 6.1.1.4'
O O 0.0106 0.0060 'International Tables Vol C Tables 4.2.6.8 and 6.1.1.4'

loop_
_geom_angle_atom_site_label_1
_geom_angle_atom_site_label_2
_geom_angle_atom_site_label_3
_geom_angle
_geom_angle_site_symmetry_1
_geom_angle_site_symmetry_3
_geom_angle_publ_flag
C1 Ru1 C4 85.9(2) . . ?
C1 Ru1 C2 90.5(2) . . ?
C4 Ru1 C2 87.7(2) . . ?
C1 Ru1 C3 89.9(2) . . ?
C4 Ru1 C3 88.8(2) . . ?
C2 Ru1 C3 176.4(2) . . ?
C1 Ru1 N11 92.9(2) . . ?
C4 Ru1 N11 177.6(2) . . ?
C2 Ru1 N11 94.4(2) . . ?
C3 Ru1 N11 89.1(2) . . ?
C1 Ru1 N21 168.6(2) . . ?
C4 Ru1 N21 104.3(2) . . ?
C2 Ru1 N21 84.9(2) . . ?
C3 Ru1 N21 95.4(2) . . ?
N11 Ru1 N21 77.08(18) . . ?
N1 K1 N4 84.03(17) 1_565 4_455 ?
N1 K1 N2 119.78(18) 1_565 . ?
N4 K1 N2 90.05(16) 4_455 . ?
N1 K1 N2 129.50(18) 1_565 7_565 ?
N4 K1 N2 118.28(16) 4_455 7_565 ?
N2 K1 N2 105.75(14) . 7_565 ?
N1 K1 O101 99.32(18) 1_565 7_565 ?
N4 K1 O101 166.43(18) 4_455 7_565 ?
N2 K1 O101 76.84(17) . 7_565 ?
N2 K1 O101 69.61(16) 7_565 7_565 ?
N1 K1 O101 143.58(17) 1_565 . ?
N4 K1 O101 59.68(17) 4_455 . ?
N2 K1 O101 67.14(16) . . ?
N2 K1 O101 72.50(16) 7_565 . ?
O101 K1 O101 116.68(15) 7_565 . ?
N1 K1 C35 80.79(18) 1_565 4_455 ?
N4 K1 C35 72.07(16) 4_455 4_455 ?
N2 K1 C35 151.80(17) . 4_455 ?
N2 K1 C35 66.77(16) 7_565 4_455 ?
O101 K1 C35 121.38(17) 7_565 4_455 ?
O101 K1 C35 84.86(18) . 4_455 ?
N1 K1 K1 160.00(14) 1_565 7_565 ?
N4 K1 K1 113.44(14) 4_455 7_565 ?
N2 K1 K1 53.77(11) . 7_565 ?
N2 K1 K1 51.98(12) 7_565 7_565 ?
O101 K1 K1 61.42(14) 7_565 7_565 ?
O101 K1 K1 55.25(12) . 7_565 ?
C35 K1 K1 113.00(14) 4_455 7_565 ?
N1 K1 C100 78.1(2) 1_565 7_565 ?
N4 K1 C100 151.5(2) 4_455 7_565 ?
N2 K1 C100 80.0(2) . 7_565 ?
N2 K1 C100 90.2(2) 7_565 7_565 ?
O101 K1 C100 23.09(18) 7_565 7_565 ?
O101 K1 C100 136.0(2) . 7_565 ?
C35 K1 C100 125.6(2) 4_455 7_565 ?
K1 K1 C100 82.0(2) 7_565 7_565 ?
N1 K1 K2 111.12(13) 1_565 . ?
N4 K1 K2 42.98(12) 4_455 . ?
N2 K1 K2 47.89(11) . . ?
N2 K1 K2 115.39(12) 7_565 . ?
O101 K1 K2 124.48(14) 7_565 . ?
O101 K1 K2 43.73(11) . . ?
C35 K1 K2 108.85(12) 4_455 . ?
K1 K1 K2 79.08(6) 7_565 . ?
C100 K1 K2 125.5(2) 7_565 . ?
N1 K1 K2 43.23(12) 1_565 4_455 ?
N4 K1 K2 41.84(12) 4_455 4_455 ?
N2 K1 K2 102.49(11) . 4_455 ?
N2 K1 K2 145.40(12) 7_565 4_455 ?
O101 K1 K2 137.31(13) 7_565 4_455 ?
O101 K1 K2 101.20(12) . 4_455 ?
C35 K1 K2 78.90(12) 4_455 4_455 ?
K1 K1 K2 150.09(7) 7_565 4_455 ?
C100 K1 K2 114.23(18) 7_565 4_455 ?
K2 K1 K2 71.05(3) . 4_455 ?
N1 K1 K2 110.39(13) 1_565 7_565 ?
N4 K1 K2 155.08(12) 4_455 7_565 ?
N2 K1 K2 99.33(11) . 7_565 ?
N2 K1 K2 36.92(11) 7_565 7_565 ?
O101 K1 K2 34.80(12) 7_565 7_565 ?
O101 K1 K2 102.81(12) . 7_565 ?
C35 K1 K2 89.78(11) 4_455 7_565 ?
K1 K1 K2 57.50(5) 7_565 7_565 ?
C100 K1 K2 53.46(17) 7_565 7_565 ?
K2 K1 K2 136.58(4) . 7_565 ?
K2 K1 K2 152.35(4) 4_455 7_565 ?
N4 K2 N31 86.02(16) . 4_445 ?
N4 K2 N4 130.74(13) . 4_455 ?
N31 K2 N4 143.17(17) 4_445 4_455 ?
N4 K2 N1 77.80(16) . 4_455 ?
N31 K2 N1 100.73(16) 4_445 4_455 ?
N4 K2 N1 91.03(16) 4_455 4_455 ?
N4 K2 O101 155.99(18) . . ?
N31 K2 O101 80.52(19) 4_445 . ?
N4 K2 O101 64.24(18) 4_455 . ?
N1 K2 O101 124.13(19) 4_455 . ?
N4 K2 C1 97.91(17) . 4_455 ?
N31 K2 C1 110.95(16) 4_445 4_455 ?
N4 K2 C1 71.20(17) 4_455 4_455 ?
N1 K2 C1 21.90(14) 4_455 4_455 ?
O101 K2 C1 105.43(19) . 4_455 ?
N4 K2 C4 21.64(14) . . ?
N31 K2 C4 91.28(16) 4_445 . ?
N4 K2 C4 121.91(16) 4_455 . ?
N1 K2 C4 97.39(16) 4_455 . ?
O101 K2 C4 138.45(18) . . ?
C1 K2 C4 115.45(17) 4_455 . ?
N4 K2 N2 92.65(15) . . ?
N31 K2 N2 96.41(15) 4_445 . ?
N4 K2 N2 81.60(15) 4_455 . ?
N1 K2 N2 159.66(16) 4_455 . ?
O101 K2 N2 69.42(18) . . ?
C1 K2 N2 151.20(17) 4_455 . ?
C4 K2 N2 71.19(15) . . ?
N4 K2 C4 131.30(16) . 4_455 ?
N31 K2 C4 136.05(17) 4_445 4_455 ?
N4 K2 C4 21.40(14) 4_455 4_455 ?
N1 K2 C4 71.90(16) 4_455 4_455 ?
O101 K2 C4 70.26(17) . 4_455 ?
C1 K2 C4 50.88(17) 4_455 4_455 ?
C4 K2 C4 132.24(14) . 4_455 ?
N2 K2 C4 102.84(15) . 4_455 ?
N4 K2 C2 72.41(16) . . ?
N31 K2 C2 95.60(15) 4_445 . ?
N4 K2 C2 94.31(16) 4_455 . ?
N1 K2 C2 144.76(16) 4_455 . ?
O101 K2 C2 89.14(19) . . ?
C1 K2 C2 151.27(16) 4_455 . ?
C4 K2 C2 50.94(16) . . ?
N2 K2 C2 20.26(13) . . ?
C4 K2 C2 115.45(16) 4_455 . ?
N4 K2 C36 88.44(18) . 4_445 ?
N31 K2 C36 23.37(15) 4_445 4_445 ?
N4 K2 C36 134.38(18) 4_455 4_445 ?
N1 K2 C36 123.85(18) 4_455 4_445 ?
O101 K2 C36 71.5(2) . 4_445 ?
C1 K2 C36 133.65(17) 4_455 4_445 ?
C4 K2 C36 85.01(17) . 4_445 ?
N2 K2 C36 73.07(16) . 4_445 ?
C4 K2 C36 140.19(18) 4_455 4_445 ?
C2 K2 C36 74.18(16) . 4_445 ?
N4 K2 K1 122.89(12) . . ?
N31 K2 K1 122.92(12) 4_445 . ?
N4 K2 K1 40.47(11) 4_455 . ?
N1 K2 K1 130.77(13) 4_455 . ?
O101 K2 K1 52.74(16) . . ?
C1 K2 K1 111.66(13) 4_455 . ?
C4 K2 K1 102.75(12) . . ?
N2 K2 K1 41.85(11) . . ?
C4 K2 K1 61.25(11) 4_455 . ?
C2 K2 K1 58.04(12) . . ?
C36 K2 K1 102.46(13) 4_445 . ?
N1 C1 Ru1 178.3(5) . . ?
N1 C1 K2 72.1(4) . 4_445 ?
Ru1 C1 K2 109.5(2) . 4_445 ?
C1 N1 K1 166.3(5) . 1_545 ?
C1 N1 K2 86.0(4) . 4_445 ?
K1 N1 K2 98.16(18) 1_545 4_445 ?
N2 C2 Ru1 176.8(5) . . ?
N2 C2 K2 70.7(4) . . ?
Ru1 C2 K2 106.0(2) . . ?
C2 N2 K1 137.2(5) . . ?
C2 N2 K1 144.8(5) . 7_565 ?
K1 N2 K1 74.25(14) . 7_565 ?
C2 N2 K2 89.0(4) . . ?
K1 N2 K2 90.26(15) . . ?
K1 N2 K2 109.50(16) 7_565 . ?
N3 C3 Ru1 178.5(6) . . ?
N4 C4 Ru1 172.6(5) . . ?
N4 C4 K2 66.0(4) . . ?
Ru1 C4 K2 115.4(2) . . ?
N4 C4 K2 66.5(4) . 4_445 ?
Ru1 C4 K2 106.4(2) . 4_445 ?
K2 C4 K2 103.05(17) . 4_445 ?
C4 N4 K1 161.6(5) . 4_445 ?
C4 N4 K2 92.4(4) . . ?
K1 N4 K2 98.03(17) 4_445 . ?
C4 N4 K2 92.1(4) . 4_445 ?
K1 N4 K2 96.56(17) 4_445 4_445 ?
K2 N4 K2 117.42(18) . 4_445 ?
C12 N11 C16 118.3(5) . . ?
C12 N11 Ru1 117.1(4) . . ?
C16 N11 Ru1 124.5(4) . . ?
N11 C12 C13 122.1(6) . . ?
N11 C12 C26 115.4(5) . . ?
C13 C12 C26 122.5(6) . . ?
C14 C13 C12 118.6(7) . . ?
C15 C14 C13 119.8(6) . . ?
C14 C15 C16 118.2(7) . . ?
N11 C16 C15 123.1(7) . . ?
C22 N21 C26 117.6(5) . . ?
C22 N21 Ru1 128.7(4) . . ?
C26 N21 Ru1 112.2(4) . . ?
N21 C22 C23 122.5(6) . . ?
N21 C22 C32 119.4(5) . . ?
C23 C22 C32 118.0(6) . . ?
C22 C23 C24 118.9(7) . . ?
C25 C24 C23 119.8(7) . . ?
C24 C25 C26 119.0(6) . . ?
N21 C26 C25 122.1(6) . . ?
N21 C26 C12 116.2(5) . . ?
C25 C26 C12 121.7(6) . . ?
C36 N31 C32 115.9(6) . . ?
C36 N31 K2 97.7(4) . 4_455 ?
C32 N31 K2 145.1(4) . 4_455 ?
N31 C32 C33 122.2(6) . . ?
N31 C32 C22 115.7(5) . . ?
C33 C32 C22 121.8(5) . . ?
C34 C33 C32 119.6(6) . . ?
C33 C34 C35 118.9(6) . . ?
C36 C35 C34 118.0(6) . . ?
C36 C35 K1 107.9(5) . 4_445 ?
C34 C35 K1 92.5(4) . 4_445 ?
N31 C36 C35 125.4(7) . . ?
N31 C36 K2 58.9(4) . 4_455 ?
C35 C36 K2 168.2(6) . 4_455 ?
O101 C100 K1 65.3(5) . 7_565 ?
C100 O101 K2 132.4(7) . . ?
C100 O101 K1 91.6(5) . 7_565 ?
K2 O101 K1 107.3(2) . 7_565 ?
C100 O101 K1 142.6(6) . . ?
K2 O101 K1 83.53(17) . . ?
K1 O101 K1 63.32(15) 7_565 . ?

loop_
_geom_bond_atom_site_label_1
_geom_bond_atom_site_label_2
_geom_bond_distance
_geom_bond_site_symmetry_2
_geom_bond_publ_flag
Ru1 C1 1.970(7) . ?
Ru1 C4 1.977(6) . ?
Ru1 C2 2.045(7) . ?
Ru1 C3 2.057(7) . ?
Ru1 N11 2.105(5) . ?
Ru1 N21 2.190(5) . ?
K1 N1 2.681(6) 1_565 ?
K1 N4 2.769(5) 4_455 ?
K1 N2 2.827(6) . ?
K1 N2 2.895(5) 7_565 ?
K1 O101 3.176(8) 7_565 ?
K1 O101 3.395(8) . ?
K1 C35 3.386(7) 4_455 ?
K1 K1 3.454(3) 7_565 ?
K1 C100 3.495(9) 7_565 ?
K1 K2 4.238(2) . ?
K1 K2 4.254(2) 4_455 ?
K1 K2 4.934(2) 7_565 ?
K2 N4 2.866(6) . ?
K2 N31 2.881(6) 4_445 ?
K2 N4 2.908(6) 4_455 ?
K2 N1 2.943(6) 4_455 ?
K2 O101 2.948(7) . ?
K2 C1 3.086(6) 4_455 ?
K2 C4 3.134(6) . ?
K2 N2 3.144(5) . ?
K2 C4 3.168(6) 4_455 ?
K2 C2 3.330(6) . ?
K2 C36 3.334(8) 4_445 ?
C1 N1 1.154(8) . ?
C1 K2 3.086(6) 4_445 ?
N1 K1 2.681(6) 1_545 ?
N1 K2 2.943(6) 4_445 ?
C2 N2 1.153(7) . ?
N2 K1 2.895(5) 7_565 ?
C3 N3 1.149(8) . ?
C4 N4 1.157(7) . ?
C4 K2 3.168(6) 4_445 ?
N4 K1 2.769(5) 4_445 ?
N4 K2 2.908(6) 4_445 ?
N11 C12 1.339(8) . ?
N11 C16 1.346(8) . ?
C12 C13 1.390(8) . ?
C12 C26 1.491(9) . ?
C13 C14 1.386(10) . ?
C14 C15 1.375(11) . ?
C15 C16 1.380(9) . ?
N21 C22 1.349(7) . ?
N21 C26 1.364(7) . ?
C22 C23 1.380(8) . ?
C22 C32 1.478(8) . ?
C23 C24 1.381(9) . ?
C24 C25 1.362(10) . ?
C25 C26 1.387(9) . ?
N31 C36 1.335(8) . ?
N31 C32 1.362(8) . ?
N31 K2 2.881(6) 4_455 ?
C32 C33 1.385(8) . ?
C33 C34 1.375(8) . ?
C34 C35 1.375(9) . ?
C35 C36 1.367(10) . ?
C35 K1 3.386(7) 4_445 ?
C36 K2 3.334(8) 4_455 ?
C100 O101 1.371(10) . ?
C100 K1 3.495(9) 7_565 ?
O101 K1 3.176(8) 7_565 ?
